data_7063338
loop_
_publ_author_name
'Rodriguez Segura, Leobardo'
'Ren, Tong'

_publ_section_title
;
 Trans influence of cyanide on the structural and electronic properties of
 a series of organocobaltIII(TIM) complexes
;
_journal_issue 29
_journal_name_full 'New Journal of Chemistry'
_journal_page_first 13030
_journal_page_last 13037
_journal_paper_doi 10.1039/D4NJ02364A
_journal_volume 48
_journal_year 2024
_chemical_formula_moiety 'C27 H41 Co N5, F6 P, C3 H6 O'
_chemical_formula_sum 'C30 H47 Co F6 N5 O P'
_chemical_formula_weight 697.62
_space_group_crystal_system monoclinic
_space_group_IT_number 14
_space_group_name_Hall '-P 2ybc'
_space_group_name_H-M_alt 'P 1 21/c 1'
_atom_sites_solution_hydrogens geom
_atom_sites_solution_primary 'dual space'
_atom_sites_solution_secondary difmap
_audit_creation_method SHELXL-2019/3
_audit_update_record
;
2024-05-16 deposited with the CCDC.	2024-06-27 downloaded from the CCDC.
;
_cell_angle_alpha 90
_cell_angle_beta 96.9670(10)
_cell_angle_gamma 90
_cell_formula_units_Z 4
_cell_length_a 10.6469(2)
_cell_length_b 22.5392(5)
_cell_length_c 14.0575(3)
_cell_measurement_reflns_used 9663
_cell_measurement_temperature 150(2)
_cell_measurement_theta_max 79.7913
_cell_measurement_theta_min 4.6226
_cell_volume 3348.51(12)
_computing_cell_refinement ' SAINT V8.40B (Bruker, 2020)'
_computing_data_collection ' Apex4 v2022.10-0 (Bruker, 2022) '
_computing_data_reduction ' SAINT V8.40B (Bruker, 2020)'
_computing_structure_refinement
;  
SHELXL-2019/2 (Sheldrick, 2019), 
SHELXLE Rev1428 (H\"ubschle et al., 2011)
;
_computing_structure_solution 'SHELXT (Sheldrick, 2015b)'
_diffrn_ambient_temperature 150(2)
_diffrn_detector_area_resol_mean 7.4074
_diffrn_detector_type 'PhotonIII_C14 charge-integrating and photon counting pixel array'
_diffrn_measured_fraction_theta_full 0.997
_diffrn_measured_fraction_theta_max 0.992
_diffrn_measurement_device 'four circle diffractometer'
_diffrn_measurement_device_type 'Bruker AXS D8 Quest'
_diffrn_measurement_method 'omega and phi scans'
_diffrn_radiation_monochromator 'HELIOS multilayer Montel optics'
_diffrn_radiation_type CuK\a
_diffrn_radiation_wavelength 1.54178
_diffrn_reflns_av_R_equivalents 0.0457
_diffrn_reflns_av_unetI/netI 0.0287
_diffrn_reflns_Laue_measured_fraction_full 0.997
_diffrn_reflns_Laue_measured_fraction_max 0.992
_diffrn_reflns_limit_h_max 13
_diffrn_reflns_limit_h_min -13
_diffrn_reflns_limit_k_max 28
_diffrn_reflns_limit_k_min -28
_diffrn_reflns_limit_l_max 17
_diffrn_reflns_limit_l_min -16
_diffrn_reflns_number 62356
_diffrn_reflns_point_group_measured_fraction_full 0.997
_diffrn_reflns_point_group_measured_fraction_max 0.992
_diffrn_reflns_theta_full 67.679
_diffrn_reflns_theta_max 80.223
_diffrn_reflns_theta_min 3.726
_diffrn_source 'I-mu-S 3.0 microsource X-ray tube'
_diffrn_source_current '1.1 mA'
_diffrn_source_voltage '50 kV'
_exptl_absorpt_coefficient_mu 5.037
_exptl_absorpt_correction_T_max 0.7543
_exptl_absorpt_correction_T_min 0.5572
_exptl_absorpt_correction_type multi-scan
_exptl_absorpt_process_details
;
 SADABS 2016/2: Krause, L., Herbst-Irmer, R., Sheldrick G.M. & Stalke D.,
 J. Appl. Cryst. 48 (2015) 3-10
;
_exptl_crystal_colour orange
_exptl_crystal_density_diffrn 1.384
_exptl_crystal_description plate
_exptl_crystal_F_000 1464
_exptl_crystal_size_max 0.484
_exptl_crystal_size_mid 0.265
_exptl_crystal_size_min 0.044
_refine_diff_density_max 0.571
_refine_diff_density_min -0.458
_refine_diff_density_rms 0.053
_refine_ls_extinction_method none
_refine_ls_goodness_of_fit_ref 1.061
_refine_ls_hydrogen_treatment constr
_refine_ls_matrix_type full
_refine_ls_number_parameters 435
_refine_ls_number_reflns 7264
_refine_ls_number_restraints 66
_refine_ls_restrained_S_all 1.057
_refine_ls_R_factor_all 0.0438
_refine_ls_R_factor_gt 0.0413
_refine_ls_shift/su_max 0.001
_refine_ls_shift/su_mean 0.000
_refine_ls_structure_factor_coef Fsqd
_refine_ls_weighting_details 'w=1/[\s^2^(Fo^2^)+(0.0696P)^2^+1.3831P] where P=(Fo^2^+2Fc^2^)/3'
_refine_ls_weighting_scheme calc
_refine_ls_wR_factor_gt 0.1148
_refine_ls_wR_factor_ref 0.1169
_reflns_Friedel_coverage 0.000
_reflns_number_gt 6790
_reflns_number_total 7264
_reflns_threshold_expression 'I > 2\s(I)'
_cod_data_source_file d4nj02364a2.cif
_cod_data_source_block LR049_0m_a
_cod_depositor_comments 'Adding full bibliography for 7063336--7063340.cif.'
_cod_original_sg_symbol_H-M 'P 21/c'
_cod_database_code 7063338
_shelx_shelxl_version_number 2019/3
_shelx_space_group_comment
;
The symmetry employed for this shelxl refinement is uniquely defined
by the following loop, which should always be used as a source of
symmetry information in preference to the above space-group names.
They are only intended as comments.
;

loop_
_space_group_symop_operation_xyz
'x, y, z'
'-x, y+1/2, -z+1/2'
'-x, -y, -z'
'x, -y-1/2, z-1/2'

loop_
_atom_site_label
_atom_site_type_symbol
_atom_site_fract_x
_atom_site_fract_y
_atom_site_fract_z
_atom_site_U_iso_or_equiv
_atom_site_adp_type
_atom_site_occupancy
_atom_site_site_symmetry_order
_atom_site_calc_flag
_atom_site_refinement_flags_posn
_atom_site_refinement_flags_adp
_atom_site_refinement_flags_occupancy
_atom_site_disorder_assembly
_atom_site_disorder_group
Co1 Co 0.73845(2) 0.40813(2) 0.41915(2) 0.02180(9) Uani 1 1 d . . . . .
P1 P 0.29339(5) 0.28945(3) 0.79194(4) 0.04468(15) Uani 1 1 d . . . . .
F1 F 0.20555(15) 0.23359(9) 0.80561(16) 0.0756(5) Uani 1 1 d . . . . .
F2 F 0.37313(16) 0.27653(8) 0.89353(12) 0.0648(4) Uani 1 1 d . . . . .
F3 F 0.38871(16) 0.24744(8) 0.74499(14) 0.0716(5) Uani 1 1 d . . . . .
F4 F 0.38541(17) 0.34484(8) 0.77896(14) 0.0702(5) Uani 1 1 d . . . . .
F5 F 0.2205(2) 0.30211(12) 0.68978(17) 0.1063(8) Uani 1 1 d . . . . .
F6 F 0.2019(2) 0.33216(10) 0.84071(19) 0.0940(7) Uani 1 1 d . . . . .
O1 O 0.2073(4) 0.42218(13) 1.0560(4) 0.1438(17) Uani 1 1 d . . . . .
N1 N 0.89761(13) 0.38620(7) 0.37527(11) 0.0261(3) Uani 1 1 d . . . . .
N2 N 0.73160(15) 0.46757(7) 0.31969(11) 0.0301(3) Uani 1 1 d . . . . .
N3 N 0.56134(14) 0.40020(7) 0.42439(11) 0.0265(3) Uani 1 1 d . . . . .
N4 N 0.74397(14) 0.35502(6) 0.52401(10) 0.0266(3) Uani 1 1 d . . . . .
N5 N 0.79531(16) 0.51430(8) 0.55907(14) 0.0381(4) Uani 1 1 d . . . . .
C1 C 0.7547(2) 0.35333(9) 0.22180(14) 0.0353(4) Uani 1 1 d . . . . .
H1A H 0.812577 0.330525 0.186723 0.053 Uiso 1 1 calc R U . . .
H1B H 0.755589 0.395033 0.202151 0.053 Uiso 1 1 calc R U . . .
H1C H 0.668833 0.337440 0.207562 0.053 Uiso 1 1 calc R U . . .
C2 C 0.79707(15) 0.34866(8) 0.32916(13) 0.0253(3) Uani 1 1 d . . . . .
C3 C 0.79610(16) 0.28350(8) 0.35333(13) 0.0257(3) Uani 1 1 d . . . . .
C4 C 0.68585(15) 0.25729(8) 0.37745(13) 0.0271(3) Uani 1 1 d . . . . .
H4 H 0.614496 0.281566 0.384114 0.032 Uiso 1 1 calc R U . . .
C5 C 0.67759(17) 0.19649(8) 0.39203(14) 0.0297(4) Uani 1 1 d . . . . .
H5 H 0.601348 0.180150 0.409433 0.036 Uiso 1 1 calc R U . . .
C6 C 0.77920(17) 0.15909(8) 0.38155(14) 0.0306(4) Uani 1 1 d . . . . .
C7 C 0.88796(17) 0.18498(8) 0.35328(14) 0.0316(4) Uani 1 1 d . . . . .
H7 H 0.957914 0.160415 0.343884 0.038 Uiso 1 1 calc R U . . .
C8 C 0.89648(16) 0.24551(8) 0.33859(14) 0.0299(4) Uani 1 1 d . . . . .
H8 H 0.971290 0.261576 0.318249 0.036 Uiso 1 1 calc R U . . .
C9 C 0.7710(2) 0.09171(8) 0.39291(18) 0.0390(5) Uani 1 1 d . . . . .
C10 C 0.7760(3) 0.06380(10) 0.29337(19) 0.0543(6) Uani 1 1 d . . . . .
H10A H 0.707392 0.080011 0.248021 0.081 Uiso 1 1 calc R U . . .
H10B H 0.766225 0.020685 0.297648 0.081 Uiso 1 1 calc R U . . .
H10C H 0.857563 0.072964 0.271127 0.081 Uiso 1 1 calc R U . . .
C11 C 0.8838(2) 0.06887(10) 0.46123(19) 0.0492(5) Uani 1 1 d . . . . .
H11A H 0.879128 0.025556 0.465786 0.074 Uiso 1 1 calc R U . . .
H11B H 0.881605 0.086328 0.524854 0.074 Uiso 1 1 calc R U . . .
H11C H 0.962775 0.080124 0.436722 0.074 Uiso 1 1 calc R U . . .
C12 C 0.6491(3) 0.07241(11) 0.4311(3) 0.0731(10) Uani 1 1 d . . . . .
H12A H 0.576487 0.082175 0.383991 0.110 Uiso 1 1 calc R U . . .
H12B H 0.641240 0.093152 0.491332 0.110 Uiso 1 1 calc R U . . .
H12C H 0.651372 0.029496 0.442412 0.110 Uiso 1 1 calc R U . . .
C13 C 0.77466(16) 0.47495(8) 0.51002(13) 0.0283(4) Uani 1 1 d . . . . .
C14 C 0.94407(18) 0.43679(9) 0.31986(15) 0.0336(4) Uani 1 1 d . . . . .
H14 H 0.999283 0.461208 0.367414 0.040 Uiso 1 1 calc R U . . .
C15 C 0.8341(2) 0.47594(9) 0.28325(15) 0.0359(4) Uani 1 1 d . . . . .
C16 C 0.6209(6) 0.5044(3) 0.2887(5) 0.0416(10) Uani 0.898(5) 1 d . U P A 1
H16A H 0.588105 0.493855 0.221857 0.050 Uiso 0.898(5) 1 calc R U P A 1
H16B H 0.647003 0.546524 0.289369 0.050 Uiso 0.898(5) 1 calc R U P A 1
C17 C 0.5143(2) 0.49695(11) 0.35215(19) 0.0412(6) Uani 0.898(5) 1 d . U P A 1
H17A H 0.544217 0.511605 0.417358 0.049 Uiso 0.898(5) 1 calc R U P A 1
H17B H 0.441386 0.521717 0.326030 0.049 Uiso 0.898(5) 1 calc R U P A 1
C18 C 0.4702(6) 0.4326(5) 0.3590(7) 0.0357(9) Uani 0.898(5) 1 d . U P A 1
H18A H 0.386194 0.431580 0.382461 0.043 Uiso 0.898(5) 1 calc R U P A 1
H18B H 0.462263 0.413872 0.294836 0.043 Uiso 0.898(5) 1 calc R U P A 1
C16B C 0.602(5) 0.502(3) 0.298(5) 0.040(3) Uani 0.102(5) 1 d . U P A 2
H16C H 0.577752 0.520703 0.356496 0.048 Uiso 0.102(5) 1 calc R U P A 2
H16D H 0.606997 0.532539 0.248207 0.048 Uiso 0.102(5) 1 calc R U P A 2
C17B C 0.5125(19) 0.4548(9) 0.2634(16) 0.040(3) Uani 0.102(5) 1 d . U P A 2
H17C H 0.556313 0.421912 0.234476 0.048 Uiso 0.102(5) 1 calc R U P A 2
H17D H 0.445242 0.470526 0.215152 0.048 Uiso 0.102(5) 1 calc R U P A 2
C18B C 0.455(7) 0.433(5) 0.356(7) 0.038(3) Uani 0.102(5) 1 d . U P A 2
H18C H 0.423339 0.467602 0.389951 0.046 Uiso 0.102(5) 1 calc R U P A 2
H18D H 0.383266 0.405886 0.337953 0.046 Uiso 0.102(5) 1 calc R U P A 2
C19 C 0.52717(17) 0.36674(8) 0.49151(14) 0.0293(4) Uani 1 1 d . . . . .
C20 C 0.63619(18) 0.33973(8) 0.55007(13) 0.0303(4) Uani 1 1 d . . . . .
C21 C 0.86374(19) 0.33250(9) 0.57473(14) 0.0363(4) Uani 1 1 d . . . . .
H21A H 0.874139 0.290326 0.557627 0.044 Uiso 1 1 calc R U . . .
H21B H 0.860218 0.334661 0.644698 0.044 Uiso 1 1 calc R U . . .
C22 C 0.97678(18) 0.36747(9) 0.55007(15) 0.0364(4) Uani 1 1 d . . . . .
H22A H 1.052866 0.353975 0.591990 0.044 Uiso 1 1 calc R U . . .
H22B H 0.963557 0.409867 0.564337 0.044 Uiso 1 1 calc R U . . .
C23 C 1.00184(16) 0.36193(9) 0.44639(14) 0.0317(4) Uani 1 1 d . . . . .
H23A H 1.081353 0.383104 0.438402 0.038 Uiso 1 1 calc R U . . .
H23B H 1.014425 0.319515 0.431856 0.038 Uiso 1 1 calc R U . . .
C24 C 1.0287(2) 0.41590(11) 0.24626(19) 0.0462(5) Uani 1 1 d . . . . .
H24A H 0.977719 0.394006 0.195095 0.069 Uiso 1 1 calc R U . . .
H24B H 1.095069 0.389921 0.277527 0.069 Uiso 1 1 calc R U . . .
H24C H 1.067519 0.450345 0.218916 0.069 Uiso 1 1 calc R U . . .
C25 C 0.8524(3) 0.52318(11) 0.2109(2) 0.0547(6) Uani 1 1 d . . . . .
H25A H 0.818229 0.509384 0.146842 0.082 Uiso 1 1 calc R U . . .
H25B H 0.942872 0.531625 0.212215 0.082 Uiso 1 1 calc R U . . .
H25C H 0.808029 0.559349 0.226423 0.082 Uiso 1 1 calc R U . . .
C26 C 0.3938(2) 0.35470(10) 0.50992(19) 0.0440(5) Uani 1 1 d . . . . .
H26A H 0.343619 0.391089 0.499531 0.066 Uiso 1 1 calc R U . . .
H26B H 0.393370 0.341354 0.576228 0.066 Uiso 1 1 calc R U . . .
H26C H 0.357121 0.323773 0.466021 0.066 Uiso 1 1 calc R U . . .
C27 C 0.6201(2) 0.29730(11) 0.62929(17) 0.0467(5) Uani 1 1 d . . . . .
H27A H 0.580212 0.317739 0.679357 0.070 Uiso 1 1 calc R U . . .
H27B H 0.703053 0.282143 0.656379 0.070 Uiso 1 1 calc R U . . .
H27C H 0.566419 0.264162 0.604110 0.070 Uiso 1 1 calc R U . . .
C28 C 0.2491(3) 0.37321(14) 1.0669(2) 0.0678(8) Uani 1 1 d . . . . .
C29 C 0.1635(3) 0.32135(15) 1.0624(2) 0.0674(8) Uani 1 1 d . . . . .
H29A H 0.076209 0.334439 1.043960 0.101 Uiso 1 1 calc R U . . .
H29B H 0.170132 0.302210 1.125415 0.101 Uiso 1 1 calc R U . . .
H29C H 0.187568 0.293036 1.014893 0.101 Uiso 1 1 calc R U . . .
C30 C 0.3874(4) 0.36237(19) 1.0841(3) 0.0822(10) Uani 1 1 d . . . . .
H30A H 0.413524 0.338567 1.031585 0.123 Uiso 1 1 calc R U . . .
H30B H 0.407774 0.340979 1.144751 0.123 Uiso 1 1 calc R U . . .
H30C H 0.432423 0.400386 1.087485 0.123 Uiso 1 1 calc R U . . .

loop_
_atom_site_aniso_label
_atom_site_aniso_U_11
_atom_site_aniso_U_22
_atom_site_aniso_U_33
_atom_site_aniso_U_23
_atom_site_aniso_U_13
_atom_site_aniso_U_12
Co1 0.01971(14) 0.02065(15) 0.02495(15) 0.00002(9) 0.00230(10) 0.00050(9)
P1 0.0338(3) 0.0541(3) 0.0471(3) 0.0100(2) 0.0086(2) 0.0047(2)
F1 0.0402(8) 0.0781(12) 0.1095(15) 0.0181(10) 0.0126(8) -0.0155(8)
F2 0.0620(9) 0.0768(11) 0.0545(9) 0.0123(8) 0.0021(7) -0.0062(8)
F3 0.0606(10) 0.0759(11) 0.0832(12) -0.0151(9) 0.0294(9) -0.0015(8)
F4 0.0653(10) 0.0571(9) 0.0898(12) 0.0187(9) 0.0158(9) -0.0036(8)
F5 0.0900(15) 0.137(2) 0.0808(14) 0.0396(14) -0.0335(12) -0.0080(14)
F6 0.0717(12) 0.0848(14) 0.1351(19) 0.0145(13) 0.0516(12) 0.0289(10)
O1 0.116(3) 0.0559(15) 0.269(5) -0.002(2) 0.063(3) 0.0140(17)
N1 0.0211(6) 0.0255(7) 0.0320(7) -0.0031(6) 0.0052(5) -0.0030(5)
N2 0.0338(8) 0.0264(7) 0.0300(7) 0.0022(6) 0.0035(6) 0.0001(6)
N3 0.0226(7) 0.0248(7) 0.0322(8) -0.0038(6) 0.0035(6) 0.0020(5)
N4 0.0290(7) 0.0240(7) 0.0265(7) -0.0010(5) 0.0024(6) 0.0019(6)
N5 0.0295(8) 0.0346(9) 0.0500(10) -0.0088(8) 0.0038(7) -0.0014(7)
C1 0.0412(10) 0.0341(10) 0.0296(9) -0.0043(7) 0.0009(7) -0.0021(8)
C2 0.0206(7) 0.0260(8) 0.0296(8) -0.0034(6) 0.0040(6) -0.0011(6)
C3 0.0214(7) 0.0255(8) 0.0297(8) -0.0054(6) 0.0016(6) 0.0000(6)
C4 0.0203(7) 0.0257(8) 0.0350(9) -0.0069(7) 0.0027(6) 0.0025(6)
C5 0.0233(8) 0.0260(8) 0.0400(10) -0.0058(7) 0.0052(7) -0.0024(6)
C6 0.0270(8) 0.0251(8) 0.0385(10) -0.0056(7) -0.0006(7) 0.0013(7)
C7 0.0233(8) 0.0304(9) 0.0409(10) -0.0083(7) 0.0026(7) 0.0059(7)
C8 0.0214(8) 0.0309(9) 0.0379(9) -0.0070(7) 0.0052(7) 0.0000(7)
C9 0.0355(10) 0.0253(10) 0.0554(13) -0.0046(8) 0.0024(9) 0.0023(7)
C10 0.0639(15) 0.0313(11) 0.0619(15) -0.0145(10) -0.0158(12) 0.0069(10)
C11 0.0572(14) 0.0358(11) 0.0523(13) 0.0022(10) -0.0030(11) 0.0068(10)
C12 0.0545(15) 0.0286(12) 0.142(3) 0.0099(15) 0.0333(18) -0.0013(11)
C13 0.0226(8) 0.0283(9) 0.0344(9) 0.0023(7) 0.0045(7) 0.0009(6)
C14 0.0318(9) 0.0314(9) 0.0394(10) -0.0008(8) 0.0112(8) -0.0077(7)
C15 0.0434(11) 0.0291(9) 0.0361(10) 0.0020(7) 0.0089(8) -0.0060(8)
C16 0.042(2) 0.0369(14) 0.0461(18) 0.0144(13) 0.0060(14) 0.0087(15)
C17 0.0365(12) 0.0361(12) 0.0502(13) 0.0066(10) 0.0019(10) 0.0138(9)
C18 0.022(2) 0.0423(14) 0.0415(15) 0.0016(12) 0.0002(16) 0.0073(17)
C16B 0.036(6) 0.035(6) 0.047(6) 0.013(6) -0.003(6) 0.014(6)
C17B 0.033(4) 0.039(4) 0.046(5) 0.008(4) -0.002(4) 0.014(4)
C18B 0.030(6) 0.038(6) 0.044(6) 0.008(6) -0.003(6) 0.011(6)
C19 0.0278(8) 0.0251(8) 0.0365(9) -0.0074(7) 0.0102(7) -0.0014(6)
C20 0.0370(9) 0.0247(8) 0.0307(9) -0.0013(7) 0.0104(7) 0.0007(7)
C21 0.0371(10) 0.0389(10) 0.0314(9) 0.0062(8) -0.0020(8) 0.0085(8)
C22 0.0286(9) 0.0401(10) 0.0377(10) -0.0037(8) -0.0079(7) 0.0047(8)
C23 0.0189(7) 0.0328(9) 0.0419(10) -0.0056(8) -0.0024(7) 0.0010(7)
C24 0.0414(12) 0.0490(12) 0.0526(13) -0.0007(10) 0.0234(10) -0.0061(9)
C25 0.0667(16) 0.0436(13) 0.0581(15) 0.0182(11) 0.0246(12) -0.0019(11)
C26 0.0320(10) 0.0404(11) 0.0630(14) -0.0047(10) 0.0194(9) -0.0047(8)
C27 0.0526(13) 0.0440(12) 0.0460(12) 0.0127(10) 0.0164(10) -0.0012(10)
C28 0.086(2) 0.0531(16) 0.0688(18) -0.0067(13) 0.0259(16) 0.0108(15)
C29 0.0735(19) 0.0686(19) 0.0616(17) 0.0038(14) 0.0147(14) 0.0114(15)
C30 0.074(2) 0.099(3) 0.072(2) -0.0120(19) 0.0033(17) -0.0107(19)

loop_
_atom_type_symbol
_atom_type_description
_atom_type_scat_dispersion_real
_atom_type_scat_dispersion_imag
_atom_type_scat_source
C C 0.0181 0.0091 'International Tables Vol C Tables 4.2.6.8 and 6.1.1.4'
H H 0.0000 0.0000 'International Tables Vol C Tables 4.2.6.8 and 6.1.1.4'
N N 0.0311 0.0180 'International Tables Vol C Tables 4.2.6.8 and 6.1.1.4'
O O 0.0492 0.0322 'International Tables Vol C Tables 4.2.6.8 and 6.1.1.4'
F F 0.0727 0.0534 'International Tables Vol C Tables 4.2.6.8 and 6.1.1.4'
P P 0.2955 0.4335 'International Tables Vol C Tables 4.2.6.8 and 6.1.1.4'
Co Co -2.3653 3.6143 'International Tables Vol C Tables 4.2.6.8 and 6.1.1.4'

loop_
_geom_angle_atom_site_label_1
_geom_angle_atom_site_label_2
_geom_angle_atom_site_label_3
_geom_angle
_geom_angle_site_symmetry_1
_geom_angle_site_symmetry_3
_geom_angle_publ_flag
N4 Co1 N3 81.25(7) . . ?
N4 Co1 N2 175.24(6) . . ?
N3 Co1 N2 98.19(7) . . ?
N4 Co1 N1 98.10(6) . . ?
N3 Co1 N1 153.79(6) . . ?
N2 Co1 N1 84.50(7) . . ?
N4 Co1 C13 89.62(7) . . ?
N3 Co1 C13 99.35(7) . . ?
N2 Co1 C13 85.80(7) . . ?
N1 Co1 C13 106.86(7) . . ?
N4 Co1 C2 94.96(7) . . ?
N3 Co1 C2 110.42(7) . . ?
N2 Co1 C2 89.67(7) . . ?
N1 Co1 C2 43.38(6) . . ?
C13 Co1 C2 150.23(7) . . ?
F5 P1 F6 91.36(15) . . ?
F5 P1 F3 89.90(14) . . ?
F6 P1 F3 178.27(13) . . ?
F5 P1 F1 91.23(12) . . ?
F6 P1 F1 91.57(11) . . ?
F3 P1 F1 89.60(11) . . ?
F5 P1 F2 177.46(13) . . ?
F6 P1 F2 90.68(12) . . ?
F3 P1 F2 88.04(10) . . ?
F1 P1 F2 90.24(10) . . ?
F5 P1 F4 89.75(12) . . ?
F6 P1 F4 89.56(11) . . ?
F3 P1 F4 89.25(10) . . ?
F1 P1 F4 178.49(10) . . ?
F2 P1 F4 88.74(10) . . ?
C2 N1 C14 118.86(15) . . ?
C2 N1 C23 121.93(14) . . ?
C14 N1 C23 111.03(14) . . ?
C2 N1 Co1 70.43(9) . . ?
C14 N1 Co1 109.15(11) . . ?
C23 N1 Co1 119.00(12) . . ?
C15 N2 C16 119.6(2) . . ?
C15 N2 C16B 128(2) . . ?
C15 N2 Co1 115.77(14) . . ?
C16 N2 Co1 124.5(2) . . ?
C16B N2 Co1 116(2) . . ?
C19 N3 C18 122.0(4) . . ?
C19 N3 C18B 118(3) . . ?
C19 N3 Co1 116.75(13) . . ?
C18 N3 Co1 121.2(3) . . ?
C18B N3 Co1 125(3) . . ?
C20 N4 C21 121.11(16) . . ?
C20 N4 Co1 116.37(13) . . ?
C21 N4 Co1 122.51(12) . . ?
C2 C1 H1A 109.5 . . ?
C2 C1 H1B 109.5 . . ?
H1A C1 H1B 109.5 . . ?
C2 C1 H1C 109.5 . . ?
H1A C1 H1C 109.5 . . ?
H1B C1 H1C 109.5 . . ?
N1 C2 C3 119.41(14) . . ?
N1 C2 C1 120.95(15) . . ?
C3 C2 C1 106.32(14) . . ?
N1 C2 Co1 66.19(9) . . ?
C3 C2 Co1 120.03(12) . . ?
C1 C2 Co1 120.23(13) . . ?
C4 C3 C8 117.16(16) . . ?
C4 C3 C2 119.82(15) . . ?
C8 C3 C2 122.31(16) . . ?
C5 C4 C3 121.64(16) . . ?
C5 C4 H4 119.2 . . ?
C3 C4 H4 119.2 . . ?
C4 C5 C6 121.13(17) . . ?
C4 C5 H5 119.4 . . ?
C6 C5 H5 119.4 . . ?
C5 C6 C7 117.29(17) . . ?
C5 C6 C9 122.29(18) . . ?
C7 C6 C9 120.27(17) . . ?
C8 C7 C6 121.72(16) . . ?
C8 C7 H7 119.1 . . ?
C6 C7 H7 119.1 . . ?
C7 C8 C3 120.94(16) . . ?
C7 C8 H8 119.5 . . ?
C3 C8 H8 119.5 . . ?
C12 C9 C6 112.41(18) . . ?
C12 C9 C11 108.6(2) . . ?
C6 C9 C11 110.38(17) . . ?
C12 C9 C10 109.1(2) . . ?
C6 C9 C10 107.54(19) . . ?
C11 C9 C10 108.72(19) . . ?
C9 C10 H10A 109.5 . . ?
C9 C10 H10B 109.5 . . ?
H10A C10 H10B 109.5 . . ?
C9 C10 H10C 109.5 . . ?
H10A C10 H10C 109.5 . . ?
H10B C10 H10C 109.5 . . ?
C9 C11 H11A 109.5 . . ?
C9 C11 H11B 109.5 . . ?
H11A C11 H11B 109.5 . . ?
C9 C11 H11C 109.5 . . ?
H11A C11 H11C 109.5 . . ?
H11B C11 H11C 109.5 . . ?
C9 C12 H12A 109.5 . . ?
C9 C12 H12B 109.5 . . ?
H12A C12 H12B 109.5 . . ?
C9 C12 H12C 109.5 . . ?
H12A C12 H12C 109.5 . . ?
H12B C12 H12C 109.5 . . ?
N5 C13 Co1 177.56(18) . . ?
N1 C14 C15 109.35(15) . . ?
N1 C14 C24 112.13(16) . . ?
C15 C14 C24 116.59(19) . . ?
N1 C14 H14 106.0 . . ?
C15 C14 H14 106.0 . . ?
C24 C14 H14 106.0 . . ?
N2 C15 C25 124.4(2) . . ?
N2 C15 C14 116.36(17) . . ?
C25 C15 C14 119.16(19) . . ?
N2 C16 C17 113.0(4) . . ?
N2 C16 H16A 109.0 . . ?
C17 C16 H16A 109.0 . . ?
N2 C16 H16B 109.0 . . ?
C17 C16 H16B 109.0 . . ?
H16A C16 H16B 107.8 . . ?
C18 C17 C16 113.2(4) . . ?
C18 C17 H17A 108.9 . . ?
C16 C17 H17A 108.9 . . ?
C18 C17 H17B 108.9 . . ?
C16 C17 H17B 108.9 . . ?
H17A C17 H17B 107.8 . . ?
N3 C18 C17 109.2(5) . . ?
N3 C18 H18A 109.8 . . ?
C17 C18 H18A 109.8 . . ?
N3 C18 H18B 109.8 . . ?
C17 C18 H18B 109.8 . . ?
H18A C18 H18B 108.3 . . ?
C17B C16B N2 103(4) . . ?
C17B C16B H16C 111.1 . . ?
N2 C16B H16C 111.1 . . ?
C17B C16B H16D 111.1 . . ?
N2 C16B H16D 111.1 . . ?
H16C C16B H16D 109.1 . . ?
C16B C17B C18B 105(5) . . ?
C16B C17B H17C 110.8 . . ?
C18B C17B H17C 110.8 . . ?
C16B C17B H17D 110.8 . . ?
C18B C17B H17D 110.8 . . ?
H17C C17B H17D 108.9 . . ?
N3 C18B C17B 109(4) . . ?
N3 C18B H18C 109.9 . . ?
C17B C18B H18C 109.9 . . ?
N3 C18B H18D 109.9 . . ?
C17B C18B H18D 109.9 . . ?
H18C C18B H18D 108.3 . . ?
N3 C19 C20 112.13(16) . . ?
N3 C19 C26 125.97(19) . . ?
C20 C19 C26 121.89(18) . . ?
N4 C20 C19 113.47(16) . . ?
N4 C20 C27 124.62(19) . . ?
C19 C20 C27 121.88(18) . . ?
N4 C21 C22 112.04(16) . . ?
N4 C21 H21A 109.2 . . ?
C22 C21 H21A 109.2 . . ?
N4 C21 H21B 109.2 . . ?
C22 C21 H21B 109.2 . . ?
H21A C21 H21B 107.9 . . ?
C21 C22 C23 114.47(16) . . ?
C21 C22 H22A 108.6 . . ?
C23 C22 H22A 108.6 . . ?
C21 C22 H22B 108.6 . . ?
C23 C22 H22B 108.6 . . ?
H22A C22 H22B 107.6 . . ?
N1 C23 C22 114.01(15) . . ?
N1 C23 H23A 108.8 . . ?
C22 C23 H23A 108.8 . . ?
N1 C23 H23B 108.8 . . ?
C22 C23 H23B 108.8 . . ?
H23A C23 H23B 107.6 . . ?
C14 C24 H24A 109.5 . . ?
C14 C24 H24B 109.5 . . ?
H24A C24 H24B 109.5 . . ?
C14 C24 H24C 109.5 . . ?
H24A C24 H24C 109.5 . . ?
H24B C24 H24C 109.5 . . ?
C15 C25 H25A 109.5 . . ?
C15 C25 H25B 109.5 . . ?
H25A C25 H25B 109.5 . . ?
C15 C25 H25C 109.5 . . ?
H25A C25 H25C 109.5 . . ?
H25B C25 H25C 109.5 . . ?
C19 C26 H26A 109.5 . . ?
C19 C26 H26B 109.5 . . ?
H26A C26 H26B 109.5 . . ?
C19 C26 H26C 109.5 . . ?
H26A C26 H26C 109.5 . . ?
H26B C26 H26C 109.5 . . ?
C20 C27 H27A 109.5 . . ?
C20 C27 H27B 109.5 . . ?
H27A C27 H27B 109.5 . . ?
C20 C27 H27C 109.5 . . ?
H27A C27 H27C 109.5 . . ?
H27B C27 H27C 109.5 . . ?
O1 C28 C29 120.5(4) . . ?
O1 C28 C30 121.4(4) . . ?
C29 C28 C30 118.1(3) . . ?
C28 C29 H29A 109.5 . . ?
C28 C29 H29B 109.5 . . ?
H29A C29 H29B 109.5 . . ?
C28 C29 H29C 109.5 . . ?
H29A C29 H29C 109.5 . . ?
H29B C29 H29C 109.5 . . ?
C28 C30 H30A 109.5 . . ?
C28 C30 H30B 109.5 . . ?
H30A C30 H30B 109.5 . . ?
C28 C30 H30C 109.5 . . ?
H30A C30 H30C 109.5 . . ?
H30B C30 H30C 109.5 . . ?

loop_
_geom_bond_atom_site_label_1
_geom_bond_atom_site_label_2
_geom_bond_distance
_geom_bond_site_symmetry_2
_geom_bond_publ_flag
Co1 N4 1.8942(15) . ?
Co1 N3 1.9044(15) . ?
Co1 N2 1.9314(16) . ?
Co1 N1 1.9365(15) . ?
Co1 C13 1.9822(19) . ?
Co1 C2 1.9945(17) . ?
P1 F5 1.574(2) . ?
P1 F6 1.5833(19) . ?
P1 F3 1.5888(17) . ?
P1 F1 1.5939(17) . ?
P1 F2 1.5972(17) . ?
P1 F4 1.6109(18) . ?
O1 C28 1.193(4) . ?
N1 C2 1.454(2) . ?
N1 C14 1.498(2) . ?
N1 C23 1.504(2) . ?
N2 C15 1.274(3) . ?
N2 C16 1.464(7) . ?
N2 C16B 1.58(6) . ?
N3 C19 1.294(2) . ?
N3 C18 1.451(9) . ?
N3 C18B 1.58(9) . ?
N4 C20 1.293(2) . ?
N4 C21 1.474(2) . ?
N5 C13 1.129(3) . ?
C1 C2 1.525(3) . ?
C1 H1A 0.9800 . ?
C1 H1B 0.9800 . ?
C1 H1C 0.9800 . ?
C2 C3 1.508(2) . ?
C3 C4 1.392(2) . ?
C3 C8 1.404(2) . ?
C4 C5 1.390(3) . ?
C4 H4 0.9500 . ?
C5 C6 1.393(2) . ?
C5 H5 0.9500 . ?
C6 C7 1.397(3) . ?
C6 C9 1.531(3) . ?
C7 C8 1.385(3) . ?
C7 H7 0.9500 . ?
C8 H8 0.9500 . ?
C9 C12 1.526(3) . ?
C9 C11 1.533(3) . ?
C9 C10 1.541(3) . ?
C10 H10A 0.9800 . ?
C10 H10B 0.9800 . ?
C10 H10C 0.9800 . ?
C11 H11A 0.9800 . ?
C11 H11B 0.9800 . ?
C11 H11C 0.9800 . ?
C12 H12A 0.9800 . ?
C12 H12B 0.9800 . ?
C12 H12C 0.9800 . ?
C14 C15 1.506(3) . ?
C14 C24 1.526(3) . ?
C14 H14 1.0000 . ?
C15 C25 1.501(3) . ?
C16 C17 1.535(5) . ?
C16 H16A 0.9900 . ?
C16 H16B 0.9900 . ?
C17 C18 1.531(11) . ?
C17 H17A 0.9900 . ?
C17 H17B 0.9900 . ?
C18 H18A 0.9900 . ?
C18 H18B 0.9900 . ?
C16B C17B 1.47(7) . ?
C16B H16C 0.9900 . ?
C16B H16D 0.9900 . ?
C17B C18B 1.58(9) . ?
C17B H17C 0.9900 . ?
C17B H17D 0.9900 . ?
C18B H18C 0.9900 . ?
C18B H18D 0.9900 . ?
C19 C20 1.471(3) . ?
C19 C26 1.499(3) . ?
C20 C27 1.493(3) . ?
C21 C22 1.514(3) . ?
C21 H21A 0.9900 . ?
C21 H21B 0.9900 . ?
C22 C23 1.518(3) . ?
C22 H22A 0.9900 . ?
C22 H22B 0.9900 . ?
C23 H23A 0.9900 . ?
C23 H23B 0.9900 . ?
C24 H24A 0.9800 . ?
C24 H24B 0.9800 . ?
C24 H24C 0.9800 . ?
C25 H25A 0.9800 . ?
C25 H25B 0.9800 . ?
C25 H25C 0.9800 . ?
C26 H26A 0.9800 . ?
C26 H26B 0.9800 . ?
C26 H26C 0.9800 . ?
C27 H27A 0.9800 . ?
C27 H27B 0.9800 . ?
C27 H27C 0.9800 . ?
C28 C29 1.479(5) . ?
C28 C30 1.483(5) . ?
C29 H29A 0.9800 . ?
C29 H29B 0.9800 . ?
C29 H29C 0.9800 . ?
C30 H30A 0.9800 . ?
C30 H30B 0.9800 . ?
C30 H30C 0.9800 . ?

loop_
_geom_torsion_atom_site_label_1
_geom_torsion_atom_site_label_2
_geom_torsion_atom_site_label_3
_geom_torsion_atom_site_label_4
_geom_torsion
_geom_torsion_site_symmetry_1
_geom_torsion_site_symmetry_2
_geom_torsion_site_symmetry_3
_geom_torsion_site_symmetry_4
_geom_torsion_publ_flag
N3 Co1 N4 C20 -1.00(13) . . . . ?
N1 Co1 N4 C20 -154.50(13) . . . . ?
C13 Co1 N4 C20 98.52(14) . . . . ?
C2 Co1 N4 C20 -110.94(14) . . . . ?
N3 Co1 N4 C21 179.75(15) . . . . ?
N1 Co1 N4 C21 26.24(15) . . . . ?
C13 Co1 N4 C21 -80.73(15) . . . . ?
C2 Co1 N4 C21 69.81(15) . . . . ?
C14 N1 C2 C3 146.09(16) . . . . ?
C23 N1 C2 C3 0.4(2) . . . . ?
Co1 N1 C2 C3 -112.28(15) . . . . ?
C14 N1 C2 C1 10.5(2) . . . . ?
C23 N1 C2 C1 -135.21(18) . . . . ?
Co1 N1 C2 C1 112.16(16) . . . . ?
C14 N1 C2 Co1 -101.64(14) . . . . ?
C23 N1 C2 Co1 112.63(15) . . . . ?
N1 C2 C3 C4 130.53(17) . . . . ?
C1 C2 C3 C4 -88.20(19) . . . . ?
Co1 C2 C3 C4 52.6(2) . . . . ?
N1 C2 C3 C8 -59.4(2) . . . . ?
C1 C2 C3 C8 81.8(2) . . . . ?
Co1 C2 C3 C8 -137.35(15) . . . . ?
C8 C3 C4 C5 3.8(3) . . . . ?
C2 C3 C4 C5 174.29(16) . . . . ?
C3 C4 C5 C6 -1.0(3) . . . . ?
C4 C5 C6 C7 -1.7(3) . . . . ?
C4 C5 C6 C9 -177.32(19) . . . . ?
C5 C6 C7 C8 1.7(3) . . . . ?
C9 C6 C7 C8 177.35(19) . . . . ?
C6 C7 C8 C3 1.1(3) . . . . ?
C4 C3 C8 C7 -3.8(3) . . . . ?
C2 C3 C8 C7 -174.08(17) . . . . ?
C5 C6 C9 C12 -8.7(3) . . . . ?
C7 C6 C9 C12 175.9(2) . . . . ?
C5 C6 C9 C11 -130.1(2) . . . . ?
C7 C6 C9 C11 54.5(3) . . . . ?
C5 C6 C9 C10 111.5(2) . . . . ?
C7 C6 C9 C10 -64.0(2) . . . . ?
C2 N1 C14 C15 55.2(2) . . . . ?
C23 N1 C14 C15 -155.58(16) . . . . ?
Co1 N1 C14 C15 -22.46(18) . . . . ?
C2 N1 C14 C24 -75.7(2) . . . . ?
C23 N1 C14 C24 73.5(2) . . . . ?
Co1 N1 C14 C24 -153.37(15) . . . . ?
C16 N2 C15 C25 2.0(5) . . . . ?
C16B N2 C15 C25 2(3) . . . . ?
Co1 N2 C15 C25 -174.91(18) . . . . ?
C16 N2 C15 C14 179.3(4) . . . . ?
C16B N2 C15 C14 179(3) . . . . ?
Co1 N2 C15 C14 2.4(2) . . . . ?
N1 C14 C15 N2 13.6(2) . . . . ?
C24 C14 C15 N2 142.12(19) . . . . ?
N1 C14 C15 C25 -168.92(19) . . . . ?
C24 C14 C15 C25 -40.4(3) . . . . ?
C15 N2 C16 C17 -169.1(3) . . . . ?
Co1 N2 C16 C17 7.5(7) . . . . ?
N2 C16 C17 C18 -56.5(7) . . . . ?
C19 N3 C18 C17 132.3(4) . . . . ?
Co1 N3 C18 C17 -44.6(7) . . . . ?
C16 C17 C18 N3 77.3(6) . . . . ?
C15 N2 C16B C17B 120(3) . . . . ?
Co1 N2 C16B C17B -63(4) . . . . ?
N2 C16B C17B C18B 93(5) . . . . ?
C19 N3 C18B C17B -163(3) . . . . ?
Co1 N3 C18B C17B 20(8) . . . . ?
C16B C17B C18B N3 -69(6) . . . . ?
C18 N3 C19 C20 -178.6(5) . . . . ?
C18B N3 C19 C20 -179(4) . . . . ?
Co1 N3 C19 C20 -1.53(19) . . . . ?
C18 N3 C19 C26 2.2(5) . . . . ?
C18B N3 C19 C26 2(4) . . . . ?
Co1 N3 C19 C26 179.23(15) . . . . ?
C21 N4 C20 C19 179.73(16) . . . . ?
Co1 N4 C20 C19 0.5(2) . . . . ?
C21 N4 C20 C27 -2.3(3) . . . . ?
Co1 N4 C20 C27 178.43(16) . . . . ?
N3 C19 C20 N4 0.7(2) . . . . ?
C26 C19 C20 N4 179.97(17) . . . . ?
N3 C19 C20 C27 -177.35(18) . . . . ?
C26 C19 C20 C27 1.9(3) . . . . ?
C20 N4 C21 C22 -165.26(17) . . . . ?
Co1 N4 C21 C22 14.0(2) . . . . ?
N4 C21 C22 C23 -65.6(2) . . . . ?
C2 N1 C23 C22 -94.1(2) . . . . ?
C14 N1 C23 C22 117.82(18) . . . . ?
Co1 N1 C23 C22 -10.1(2) . . . . ?
C21 C22 C23 N1 63.6(2) . . . . ?
